data_7239797
loop_
_publ_author_name
'Kumar, Vijith'
'Xu, Yijue'
'Leroy, C\'esar'
'Bryce, David L.'

_publ_section_title
;
 Direct investigation of chalcogen bonds by multinuclear solid-state
 magnetic resonance and vibrational spectroscopy.
;
_journal_issue 7
_journal_name_full 'Physical chemistry chemical physics : PCCP'
_journal_page_first 3817
_journal_page_last 3824
_journal_paper_doi 10.1039/c9cp06267j
_journal_volume 22
_journal_year 2020
_chemical_formula_moiety 'C10 H8 N2 Se2, C12 H10 N2'
_chemical_formula_sum 'C22 H18 N4 Se2'
_chemical_formula_weight 496.32
_space_group_crystal_system triclinic
_space_group_IT_number 2
_space_group_name_Hall '-P 1'
_space_group_name_H-M_alt 'P -1'
_atom_sites_solution_hydrogens geom
_atom_sites_solution_primary iterative
_audit_creation_date 2019-09-26
_audit_creation_method
;
Olex2 1.2
(compiled 2018.05.29 svn.r3508 for OlexSys, GUI svn.r5506)
;
_audit_update_record
;
2019-09-27 deposited with the CCDC.	2020-01-21 downloaded from the CCDC.
;
_cell_angle_alpha 77.499(2)
_cell_angle_beta 78.664(2)
_cell_angle_gamma 73.377(2)
_cell_formula_units_Z 1
_cell_length_a 5.7832(5)
_cell_length_b 7.7601(7)
_cell_length_c 12.0835(11)
_cell_measurement_reflns_used 7888
_cell_measurement_temperature 200
_cell_measurement_theta_max 25.35
_cell_measurement_theta_min 2.78
_cell_volume 502.02(8)
_computing_molecular_graphics 'Olex2 (Dolomanov et al., 2009)'
_computing_publication_material 'Olex2 (Dolomanov et al., 2009)'
_computing_structure_refinement 'ShelXL (Sheldrick, 2015)'
_computing_structure_solution 'olex2.solve (Bourhis et al., 2015)'
_diffrn_ambient_temperature 200.0
_diffrn_detector 'Bruker APEX2 area detector'
_diffrn_detector_area_resol_mean 7.9
_diffrn_detector_type 'CCD area detector'
_diffrn_measured_fraction_theta_full 1.000
_diffrn_measured_fraction_theta_max 0.999
_diffrn_measurement_device 'three-circle diffractometer'
_diffrn_measurement_device_type 'Bruker SMART APEX2 area detector'
_diffrn_measurement_method '\w and \f scans'
_diffrn_radiation_monochromator 'mirror optics'
_diffrn_radiation_probe x-ray
_diffrn_radiation_type MoK\a
_diffrn_radiation_wavelength 0.71073
_diffrn_reflns_av_R_equivalents 0.1471
_diffrn_reflns_av_unetI/netI 0.0458
_diffrn_reflns_Laue_measured_fraction_full 1.000
_diffrn_reflns_Laue_measured_fraction_max 0.999
_diffrn_reflns_limit_h_max 7
_diffrn_reflns_limit_h_min -7
_diffrn_reflns_limit_k_max 9
_diffrn_reflns_limit_k_min -9
_diffrn_reflns_limit_l_max 14
_diffrn_reflns_limit_l_min -14
_diffrn_reflns_number 32771
_diffrn_reflns_point_group_measured_fraction_full 1.000
_diffrn_reflns_point_group_measured_fraction_max 0.999
_diffrn_reflns_theta_full 25.242
_diffrn_reflns_theta_max 25.991
_diffrn_reflns_theta_min 1.744
_diffrn_source 'microfocus sealed X-ray tube'
_diffrn_source_type 'Incoatec I\ms'
_exptl_absorpt_coefficient_mu 3.695
_exptl_absorpt_correction_T_max 0.7457
_exptl_absorpt_correction_T_min 0.5904
_exptl_absorpt_correction_type multi-scan
_exptl_absorpt_process_details
'SADABS-2016/2 (Bruker,2016/2) was used for absorption correction. wR2(int) was 0.0939 before and 0.0542 after correction. The Ratio of minimum to maximum transmission is 0.7917. The \l/2 correction factor is Not present.'
_exptl_crystal_colour 'clear yellowish yellow'
_exptl_crystal_colour_lustre clear
_exptl_crystal_colour_modifier yellowish
_exptl_crystal_colour_primary yellow
_exptl_crystal_density_diffrn 1.642
_exptl_crystal_description plate
_exptl_crystal_F_000 246
_exptl_crystal_preparation Cocrystallization
_exptl_crystal_recrystallization_method 'Solvent evaporation'
_exptl_crystal_size_max 0.34
_exptl_crystal_size_mid 0.28
_exptl_crystal_size_min 0.22
_refine_diff_density_max 0.401
_refine_diff_density_min -0.367
_refine_diff_density_rms 0.065
_refine_ls_extinction_method none
_refine_ls_goodness_of_fit_ref 1.010
_refine_ls_hydrogen_treatment constr
_refine_ls_matrix_type full
_refine_ls_number_parameters 127
_refine_ls_number_reflns 1978
_refine_ls_number_restraints 0
_refine_ls_restrained_S_all 1.010
_refine_ls_R_factor_all 0.0389
_refine_ls_R_factor_gt 0.0269
_refine_ls_shift/su_max 0.001
_refine_ls_shift/su_mean 0.000
_refine_ls_structure_factor_coef Fsqd
_refine_ls_weighting_details 'w=1/[\s^2^(Fo^2^)+(0.0282P)^2^] where P=(Fo^2^+2Fc^2^)/3'
_refine_ls_weighting_scheme calc
_refine_ls_wR_factor_gt 0.0599
_refine_ls_wR_factor_ref 0.0619
_reflns_Friedel_coverage 0.000
_reflns_number_gt 1637
_reflns_number_total 1978
_reflns_threshold_expression 'I > 2\s(I)'
_cod_data_source_file c9cp06267j2.cif
_cod_data_source_block red_a
_cod_depositor_comments 'Adding full bibliography for 7239797--7239799.cif.'
_cod_database_code 7239797
_shelx_shelxl_version_number 2018/3
_shelx_space_group_comment
;
The symmetry employed for this shelxl refinement is uniquely defined
by the following loop, which should always be used as a source of
symmetry information in preference to the above space-group names.
They are only intended as comments.
;
_shelx_estimated_absorpt_t_max 0.497
_shelx_estimated_absorpt_t_min 0.366
_olex2_refinement_description
;
1. Fixed Uiso
 At 1.2 times of:
  All C(H) groups, All C(H,H) groups
2.a Secondary CH2 refined with riding coordinates:
 C006(H00C,H00F)
2.b Aromatic/amide H refined with riding coordinates:
 C004(H004), C005(H005), C009(H009), C00B(H00B), C00D(H00D), C00A(H00A),
 C00E(H00E)
;
_olex2_submission_special_instructions 'No special instructions were received'

loop_
_space_group_symop_operation_xyz
'x, y, z'
'-x, -y, -z'

loop_
_atom_site_label
_atom_site_type_symbol
_atom_site_fract_x
_atom_site_fract_y
_atom_site_fract_z
_atom_site_U_iso_or_equiv
_atom_site_adp_type
_atom_site_occupancy
_atom_site_site_symmetry_order
_atom_site_calc_flag
_atom_site_refinement_flags_posn
Se01 Se 0.52262(5) 0.77506(4) 0.24792(2) 0.03629(11) Uani 1 1 d .
N008 N 0.0493(5) 1.0156(4) 0.1784(2) 0.0612(8) Uani 1 1 d .
N2 N -0.0731(4) 0.4812(3) 0.31442(19) 0.0397(5) Uani 1 1 d .
C003 C 0.5919(4) 0.6176(3) 0.04371(19) 0.0261(5) Uani 1 1 d .
C004 C 0.6888(4) 0.4293(3) 0.0642(2) 0.0278(5) Uani 1 1 d .
H004 H 0.819206 0.379272 0.108235 0.033 Uiso 1 1 calc R
C005 C 0.5987(4) 0.3140(3) 0.0218(2) 0.0286(6) Uani 1 1 d .
H005 H 0.667481 0.186029 0.037355 0.034 Uiso 1 1 calc R
C006 C 0.6862(4) 0.7399(3) 0.0922(2) 0.0308(6) Uani 1 1 d .
H00C H 0.664126 0.860108 0.041220 0.037 Uiso 1 1 calc R
H00F H 0.863163 0.687867 0.094065 0.037 Uiso 1 1 calc R
C007 C 0.2334(5) 0.1922(3) 0.4429(2) 0.0307(6) Uani 1 1 d .
C009 C 0.3174(5) 0.2754(3) 0.3361(2) 0.0372(6) Uani 1 1 d .
H009 H 0.483210 0.235517 0.303903 0.045 Uiso 1 1 calc R
C00B C 0.1607(5) 0.4166(4) 0.2758(2) 0.0390(6) Uani 1 1 d .
H00B H 0.223791 0.471175 0.202148 0.047 Uiso 1 1 calc R
C00C C 0.2323(5) 0.9265(3) 0.2018(2) 0.0389(6) Uani 1 1 d .
C00D C -0.0092(5) 0.2573(4) 0.4831(2) 0.0507(8) Uani 1 1 d .
H00D H -0.077574 0.204867 0.556279 0.061 Uiso 1 1 calc R
C00A C 0.3851(4) 0.0401(3) 0.5147(2) 0.0330(6) Uani 1 1 d .
H00A H 0.309490 -0.003435 0.588523 0.040 Uiso 1 1 calc R
C00E C -0.1527(5) 0.3993(4) 0.4165(3) 0.0561(9) Uani 1 1 d .
H00E H -0.319968 0.440743 0.446043 0.067 Uiso 1 1 calc R

loop_
_atom_site_aniso_label
_atom_site_aniso_U_11
_atom_site_aniso_U_22
_atom_site_aniso_U_33
_atom_site_aniso_U_23
_atom_site_aniso_U_13
_atom_site_aniso_U_12
Se01 0.03523(17) 0.04322(18) 0.02902(17) -0.01144(11) -0.00826(11) -0.00142(11)
N008 0.0517(16) 0.0535(16) 0.0655(19) -0.0017(13) -0.0152(14) 0.0054(13)
N2 0.0361(13) 0.0452(13) 0.0325(13) -0.0008(10) -0.0072(10) -0.0047(10)
C003 0.0253(12) 0.0290(12) 0.0215(13) -0.0052(10) 0.0002(10) -0.0048(10)
C004 0.0260(12) 0.0298(13) 0.0228(13) -0.0029(10) -0.0073(10) 0.0016(10)
C005 0.0308(13) 0.0230(12) 0.0258(13) -0.0016(10) -0.0068(11) 0.0028(10)
C006 0.0297(13) 0.0310(13) 0.0305(14) -0.0050(10) -0.0045(11) -0.0060(11)
C007 0.0358(14) 0.0343(13) 0.0241(13) -0.0051(11) -0.0085(11) -0.0092(11)
C009 0.0294(13) 0.0471(15) 0.0305(15) -0.0020(12) -0.0044(11) -0.0057(12)
C00B 0.0364(15) 0.0508(16) 0.0269(14) 0.0007(12) -0.0048(12) -0.0117(13)
C00C 0.0411(16) 0.0351(14) 0.0357(16) -0.0062(12) -0.0028(13) -0.0039(13)
C00D 0.0424(17) 0.0614(19) 0.0320(16) 0.0083(14) -0.0001(13) -0.0036(14)
C00A 0.0395(14) 0.0380(14) 0.0222(13) -0.0020(11) -0.0100(12) -0.0094(12)
C00E 0.0333(16) 0.072(2) 0.0423(18) 0.0031(16) 0.0031(14) 0.0037(15)

loop_
_atom_type_symbol
_atom_type_description
_atom_type_scat_dispersion_real
_atom_type_scat_dispersion_imag
_atom_type_scat_source
C C 0.0033 0.0016 'International Tables Vol C Tables 4.2.6.8 and 6.1.1.4'
H H 0.0000 0.0000 'International Tables Vol C Tables 4.2.6.8 and 6.1.1.4'
N N 0.0061 0.0033 'International Tables Vol C Tables 4.2.6.8 and 6.1.1.4'
Se Se -0.0929 2.2259 'International Tables Vol C Tables 4.2.6.8 and 6.1.1.4'

loop_
_geom_angle_atom_site_label_1
_geom_angle_atom_site_label_2
_geom_angle_atom_site_label_3
_geom_angle
_geom_angle_site_symmetry_1
_geom_angle_site_symmetry_3
C00C Se01 C006 95.30(10) . .
C00E N2 C00B 115.7(2) . .
C004 C003 C005 117.8(2) . 2_665
C004 C003 C006 120.7(2) . .
C005 C003 C006 121.5(2) 2_665 .
C003 C004 H004 119.4 . .
C005 C004 C003 121.1(2) . .
C005 C004 H004 119.4 . .
C003 C005 H005 119.5 2_665 .
C004 C005 C003 121.1(2) . 2_665
C004 C005 H005 119.5 . .
Se01 C006 H00C 109.0 . .
Se01 C006 H00F 109.0 . .
C003 C006 Se01 113.05(16) . .
C003 C006 H00C 109.0 . .
C003 C006 H00F 109.0 . .
H00C C006 H00F 107.8 . .
C009 C007 C00D 116.5(2) . .
C009 C007 C00A 124.4(2) . .
C00D C007 C00A 119.2(2) . .
C007 C009 H009 120.1 . .
C007 C009 C00B 119.9(2) . .
C00B C009 H009 120.1 . .
N2 C00B C009 124.0(2) . .
N2 C00B H00B 118.0 . .
C009 C00B H00B 118.0 . .
N008 C00C Se01 176.7(3) . .
C007 C00D H00D 120.2 . .
C007 C00D C00E 119.6(3) . .
C00E C00D H00D 120.2 . .
C007 C00A H00A 117.2 . .
C00A C00A C007 125.7(3) 2_656 .
C00A C00A H00A 117.2 2_656 .
N2 C00E C00D 124.4(3) . .
N2 C00E H00E 117.8 . .
C00D C00E H00E 117.8 . .

loop_
_geom_bond_atom_site_label_1
_geom_bond_atom_site_label_2
_geom_bond_distance
_geom_bond_site_symmetry_2
Se01 C006 1.971(2) .
Se01 C00C 1.861(3) .
N008 C00C 1.137(3) .
N2 C00B 1.327(3) .
N2 C00E 1.320(3) .
C003 C004 1.393(3) .
C003 C005 1.396(3) 2_665
C003 C006 1.484(3) .
C004 H004 0.9500 .
C004 C005 1.380(3) .
C005 H005 0.9500 .
C006 H00C 0.9900 .
C006 H00F 0.9900 .
C007 C009 1.375(3) .
C007 C00D 1.376(4) .
C007 C00A 1.476(3) .
C009 H009 0.9500 .
C009 C00B 1.378(3) .
C00B H00B 0.9500 .
C00D H00D 0.9500 .
C00D C00E 1.381(4) .
C00A C00A 1.310(5) 2_656
C00A H00A 0.9500 .
C00E H00E 0.9500 .
